data_7014760
loop_
_publ_author_name
'Savjani, Nicky'
'Lancaster, Simon J.'
'Bew, Sean'
'Hughes, David L.'
'Bochmann, Manfred'

_publ_section_title
;
 Synthesis and structures of gold perfluorophthalimido complexes.
;
_journal_issue 5
_journal_name_full 'Dalton transactions (Cambridge, England : 2003)'
_journal_page_first 1079
_journal_page_last 1090
_journal_paper_doi 10.1039/c0dt01134g
_journal_volume 40
_journal_year 2011
_chemical_formula_moiety 'C8 F4 I N O2, C2 H3 N'
_chemical_formula_structural Iodo-tetrafluorophthalimide.MeCN
_chemical_formula_sum 'C10 H3 F4 I N2 O2'
_chemical_formula_weight 386.04
_chemical_name_common 'Compound 7'
_chemical_name_systematic
;
?
;
_space_group_IT_number 11
_symmetry_cell_setting monoclinic
_symmetry_space_group_name_Hall '-P 2yb'
_symmetry_space_group_name_H-M 'P 1 21/m 1'
_atom_sites_solution_hydrogens geom
_atom_sites_solution_primary direct
_atom_sites_solution_secondary difmap
_audit_creation_method 'SHELXL-97 and CrysAlisPro RED'
_cell_angle_alpha 90.00
_cell_angle_beta 108.929(9)
_cell_angle_gamma 90.00
_cell_formula_units_Z 2
_cell_length_a 9.4073(7)
_cell_length_b 6.3030(5)
_cell_length_c 10.1518(10)
_cell_measurement_reflns_used 3055
_cell_measurement_temperature 140(1)
_cell_measurement_theta_max 29.1978
_cell_measurement_theta_min 3.5838
_cell_volume 569.39(9)
_computing_cell_refinement
;
CrysAlisPro RED, Oxford Diffraction Ltd., Version 1.171.33.55
;
_computing_data_collection
;
CrysAlisPro CCD, Oxford Diffraction Ltd., Version 1.171.33.55
;
_computing_data_reduction
;
CrysAlisPro RED, Oxford Diffraction Ltd., Version 1.171.33.55
;
_computing_molecular_graphics 'ORTEP (Johnson, 1976 and Farrugia, 1997)'
_computing_publication_material 'SHELXL-97 (Sheldrick, 2008) and WINGX (Farrugia, 1999)'
_computing_structure_refinement 'SHELXL-97 (Sheldrick, 2008)'
_computing_structure_solution 'SHELXS-97 (Sheldrick, 2008)'
_diffrn_ambient_temperature 140(1)
_diffrn_detector_area_resol_mean 16.0050
_diffrn_measured_fraction_theta_full 0.997
_diffrn_measured_fraction_theta_max 0.997
_diffrn_measurement_device_type 'Oxford Diffraction Xcalibur 3/Sapphire3 CCD'
_diffrn_measurement_method 'Thin slice \f and \w scans'
_diffrn_radiation_monochromator graphite
_diffrn_radiation_source 'Enhance (Mo) X-ray Source'
_diffrn_radiation_type Mo-K\a
_diffrn_radiation_wavelength 0.71073
_diffrn_reflns_av_R_equivalents 0.1044
_diffrn_reflns_av_sigmaI/netI 0.0700
_diffrn_reflns_limit_h_max 11
_diffrn_reflns_limit_h_min -11
_diffrn_reflns_limit_k_max 7
_diffrn_reflns_limit_k_min -7
_diffrn_reflns_limit_l_max 12
_diffrn_reflns_limit_l_min -12
_diffrn_reflns_number 6985
_diffrn_reflns_theta_full 25.00
_diffrn_reflns_theta_max 25.00
_diffrn_reflns_theta_min 3.59
_exptl_absorpt_coefficient_mu 2.865
_exptl_absorpt_correction_T_max 1.054
_exptl_absorpt_correction_T_min 0.962
_exptl_absorpt_correction_type multi-scan
_exptl_absorpt_process_details
;
CrysAlisPro RED, Oxford Diffraction Ltd., Version 1.171.33.55
Empirical absorption correction using spherical harmonics,
implemented in SCALE3 ABSPACK scaling algorithm.
;
_exptl_crystal_colour colourless
_exptl_crystal_density_diffrn 2.252
_exptl_crystal_density_method 'not measured'
_exptl_crystal_description 'hexagonal plate'
_exptl_crystal_F_000 364
_exptl_crystal_size_max 0.18
_exptl_crystal_size_mid 0.18
_exptl_crystal_size_min 0.01
_refine_diff_density_max 2.453
_refine_diff_density_min -1.043
_refine_diff_density_rms 0.197
_refine_ls_extinction_method none
_refine_ls_goodness_of_fit_ref 1.063
_refine_ls_hydrogen_treatment constr
_refine_ls_matrix_type full
_refine_ls_number_parameters 119
_refine_ls_number_reflns 1103
_refine_ls_number_restraints 0
_refine_ls_restrained_S_all 1.063
_refine_ls_R_factor_all 0.0786
_refine_ls_R_factor_gt 0.0566
_refine_ls_shift/su_max 0.001
_refine_ls_shift/su_mean 0.000
_refine_ls_structure_factor_coef Fsqd
_refine_ls_weighting_details 'calc w=1/[\s^2^(Fo^2^)+(0.0729P)^2^+0.0000P] where P=(Fo^2^+2Fc^2^)/3'
_refine_ls_weighting_scheme calc
_refine_ls_wR_factor_gt 0.1159
_refine_ls_wR_factor_ref 0.1228
_reflns_number_gt 902
_reflns_number_total 1103
_reflns_threshold_expression I>2sigma(I)
_cod_data_source_file C0DT01134G.TXT
_cod_data_source_block ns23a
_cod_depositor_comments
;
The following automatic conversions were performed:
'_symmetry_cell_setting' value 'Monoclinic' changed to 'monoclinic'
according to '/home/saulius/struct/CIF-dictionaries/cif_core.dic'
dictionary named 'cif_core.dic' version 2.4.1 from 2010-06-29.

Automatic conversion script
Id: cif_fix_enum 1555 2011-01-17 13:19:09Z saulius 
;
_cod_original_cell_volume 569.39(8)
_cod_original_sg_symbol_H-M P21/m
_cod_database_code 7014760

loop_
_symmetry_equiv_pos_as_xyz
'x, y, z'
'-x, y+1/2, -z'
'-x, -y, -z'
'x, -y-1/2, z'

loop_
_atom_site_label
_atom_site_type_symbol
_atom_site_fract_x
_atom_site_fract_y
_atom_site_fract_z
_atom_site_U_iso_or_equiv
_atom_site_adp_type
_atom_site_occupancy
_atom_site_symmetry_multiplicity
_atom_site_calc_flag
_atom_site_refinement_flags
_atom_site_disorder_assembly
_atom_site_disorder_group
I1 I 0.52648(9) 0.2500 0.75180(9) 0.0248(3) Uani 1 2 d S . .
N1 N 0.6546(10) 0.2500 0.6196(11) 0.021(2) Uani 1 2 d S . .
C2 C 0.5866(13) 0.2500 0.4743(14) 0.022(3) Uani 1 2 d S . .
O2 O 0.4553(8) 0.2500 0.4161(10) 0.027(2) Uani 1 2 d S . .
C3 C 0.7156(12) 0.2500 0.4185(14) 0.023(3) Uani 1 2 d S . .
C4 C 0.7193(12) 0.2500 0.2837(14) 0.026(3) Uani 1 2 d S . .
C5 C 0.8546(14) 0.2500 0.2599(14) 0.027(3) Uani 1 2 d S . .
C6 C 0.9886(12) 0.2500 0.3737(14) 0.025(3) Uani 1 2 d S . .
C7 C 0.9857(13) 0.2500 0.5087(13) 0.021(3) Uani 1 2 d S . .
C8 C 0.8484(12) 0.2500 0.5297(14) 0.023(3) Uani 1 2 d S . .
C9 C 0.8108(13) 0.2500 0.6615(13) 0.023(3) Uani 1 2 d S . .
O9 O 0.8950(9) 0.2500 0.7809(10) 0.032(2) Uani 1 2 d S . .
F4 F 0.5931(7) 0.2500 0.1736(8) 0.0303(17) Uani 1 2 d S . .
F5 F 0.8625(8) 0.2500 0.1322(8) 0.0330(18) Uani 1 2 d S . .
F6 F 1.1196(7) 0.2500 0.3480(8) 0.0349(19) Uani 1 2 d S . .
F7 F 1.1166(7) 0.2500 0.6141(8) 0.0318(18) Uani 1 2 d S . .
N11 N 0.3481(13) 0.23(3) 0.9007(16) 0.03(2) Uani 0.50 1 d P . .
C12 C 0.2792(13) 0.2500 0.9745(14) 0.030(3) Uani 1 2 d S . .
C13 C 0.1954(16) 0.2500 1.0709(16) 0.045(4) Uani 1 2 d S . .
H13A H 0.1520 0.1124 1.0717 0.067 Uiso 0.50 1 calc PR . .
H13B H 0.1170 0.3543 1.0426 0.067 Uiso 0.50 1 calc PR . .
H13C H 0.2615 0.2833 1.1626 0.067 Uiso 0.50 1 calc PR . .

loop_
_atom_site_aniso_label
_atom_site_aniso_U_11
_atom_site_aniso_U_22
_atom_site_aniso_U_33
_atom_site_aniso_U_23
_atom_site_aniso_U_13
_atom_site_aniso_U_12
I1 0.0202(4) 0.0276(5) 0.0307(5) 0.000 0.0140(3) 0.000
N1 0.012(5) 0.024(5) 0.029(6) 0.000 0.010(4) 0.000
C2 0.023(7) 0.014(6) 0.034(8) 0.000 0.014(6) 0.000
O2 0.008(4) 0.035(5) 0.040(6) 0.000 0.008(4) 0.000
C3 0.020(6) 0.018(6) 0.032(8) 0.000 0.008(5) 0.000
C4 0.017(6) 0.026(7) 0.028(8) 0.000 -0.002(5) 0.000
C5 0.032(7) 0.030(7) 0.022(8) 0.000 0.012(6) 0.000
C6 0.017(6) 0.017(6) 0.040(9) 0.000 0.011(6) 0.000
C7 0.025(6) 0.015(6) 0.020(7) 0.000 0.004(5) 0.000
C8 0.012(6) 0.017(6) 0.040(8) 0.000 0.010(5) 0.000
C9 0.023(6) 0.022(6) 0.023(8) 0.000 0.008(5) 0.000
O9 0.023(5) 0.047(6) 0.025(6) 0.000 0.007(4) 0.000
F4 0.019(4) 0.036(4) 0.031(5) 0.000 0.001(3) 0.000
F5 0.031(4) 0.038(4) 0.036(5) 0.000 0.019(3) 0.000
F6 0.020(4) 0.040(4) 0.053(6) 0.000 0.023(4) 0.000
F7 0.010(3) 0.038(4) 0.043(5) 0.000 0.002(3) 0.000
N11 0.014(6) 0.03(6) 0.050(9) -0.005(15) 0.014(6) 0.010(19)
C12 0.018(7) 0.046(8) 0.023(8) 0.000 0.002(6) 0.000
C13 0.033(8) 0.071(11) 0.038(10) 0.000 0.022(7) 0.000

loop_
_atom_type_symbol
_atom_type_description
_atom_type_scat_dispersion_real
_atom_type_scat_dispersion_imag
_atom_type_scat_source
C C 0.0033 0.0016 'International Tables Vol C Tables 4.2.6.8 and 6.1.1.4'
N N 0.0061 0.0033 'International Tables Vol C Tables 4.2.6.8 and 6.1.1.4'
O O 0.0106 0.0060 'International Tables Vol C Tables 4.2.6.8 and 6.1.1.4'
F F 0.0171 0.0103 'International Tables Vol C Tables 4.2.6.8 and 6.1.1.4'
I I -0.4742 1.8119 'International Tables Vol C Tables 4.2.6.8 and 6.1.1.4'
H H 0.0000 0.0000 'International Tables Vol C Tables 4.2.6.8 and 6.1.1.4'

loop_
_geom_angle_atom_site_label_1
_geom_angle_atom_site_label_2
_geom_angle_atom_site_label_3
_geom_angle
_geom_angle_site_symmetry_1
_geom_angle_site_symmetry_3
_geom_angle_publ_flag
C9 N1 C2 113.4(9) . . ?
C9 N1 I1 125.5(8) . . ?
C2 N1 I1 121.2(7) . . ?
O2 C2 N1 124.7(11) . . ?
O2 C2 C3 130.9(13) . . ?
N1 C2 C3 104.4(9) . . ?
C4 C3 C8 120.1(11) . . ?
C4 C3 C2 131.3(11) . . ?
C8 C3 C2 108.6(12) . . ?
F4 C4 C5 118.3(12) . . ?
F4 C4 C3 121.8(10) . . ?
C5 C4 C3 119.9(11) . . ?
F5 C5 C4 121.6(11) . . ?
F5 C5 C6 119.0(11) . . ?
C4 C5 C6 119.4(12) . . ?
F6 C6 C7 120.6(11) . . ?
F6 C6 C5 118.4(12) . . ?
C7 C6 C5 121.0(11) . . ?
F7 C7 C8 122.7(11) . . ?
F7 C7 C6 118.9(10) . . ?
C8 C7 C6 118.4(11) . . ?
C7 C8 C3 121.2(13) . . ?
C7 C8 C9 130.3(11) . . ?
C3 C8 C9 108.5(10) . . ?
O9 C9 N1 126.0(11) . . ?
O9 C9 C8 128.9(11) . . ?
N1 C9 C8 105.1(10) . . ?
N11 N11 C12 83(9) 4_565 . ?
N11 C12 N11 14(10) . 4_565 ?
N11 C12 C13 173(8) . . ?
N11 C12 C13 173(8) 4_565 . ?
N11 C12 C13 173(8) . 4_565 ?
N11 C12 C13 173(8) 4_565 4_565 ?
C13 C12 C13 0.0(8) . 4_565 ?
C12 C13 H13A 109.5 . . ?
C12 C13 H13B 109.5 . . ?
H13A C13 H13B 109.5 . . ?
C12 C13 H13C 109.5 . . ?
H13A C13 H13C 109.5 . . ?
H13B C13 H13C 109.5 . . ?

loop_
_geom_bond_atom_site_label_1
_geom_bond_atom_site_label_2
_geom_bond_distance
_geom_bond_site_symmetry_2
_geom_bond_publ_flag
I1 N1 2.074(9) . ?
N1 C9 1.391(14) . ?
N1 C2 1.405(17) . ?
C2 O2 1.184(14) . ?
C2 C3 1.497(16) . ?
C3 C4 1.380(19) . ?
C3 C8 1.386(17) . ?
C4 F4 1.341(13) . ?
C4 C5 1.370(17) . ?
C5 F5 1.323(14) . ?
C5 C6 1.407(18) . ?
C6 F6 1.340(13) . ?
C6 C7 1.380(19) . ?
C7 F7 1.344(14) . ?
C7 C8 1.376(16) . ?
C8 C9 1.491(18) . ?
C9 O9 1.214(15) . ?
N11 N11 0.3(3) 4_565 ?
N11 C12 1.15(3) . ?
C12 N11 1.15(3) 4_565 ?
C12 C13 1.442(19) . ?
C12 C13 1.442(19) 4_565 ?
C13 H13A 0.9600 . ?
C13 H13B 0.9600 . ?
C13 H13C 0.9600 . ?
